data_4126702
loop_
_publ_author_name
'Manz, Dennis-Helmut'
'Duan, Peng-Cheng'
'Dechert, Sebastian'
'Demeshko, Serhiy'
'Oswald, Rainer'
'John, Michael'
'Mata, Ricardo A.'
'Meyer, Franc'

_publ_section_title
;
 Pairwise H2/D2 Exchange and H2 Substitution at a Bimetallic Dinickel(II)
 Complex Featuring Two Terminal Hydrides.
;
_journal_name_full 'Journal of the American Chemical Society'
_journal_paper_doi 10.1021/jacs.7b08629
_journal_year 2017
_chemical_formula_moiety 'C39 H53 Br N6 Ni2, 0.5(C H2 Cl2)'
_chemical_formula_sum 'C39.5 H54 Br Cl N6 Ni2'
_chemical_formula_weight 845.66
_chemical_name_systematic
;
 ?
;
_space_group_crystal_system monoclinic
_space_group_IT_number 14
_space_group_name_Hall '-P 2ybc'
_space_group_name_H-M_alt 'P 1 21/c 1'
_symmetry_space_group_name_Hall '-P 2ybc'
_symmetry_space_group_name_H-M 'P 1 21/c 1'
_atom_sites_solution_hydrogens geom
_audit_creation_method SHELXL-2013
_cell_angle_alpha 90
_cell_angle_beta 111.488(2)
_cell_angle_gamma 90
_cell_formula_units_Z 4
_cell_length_a 17.1871(4)
_cell_length_b 13.8483(3)
_cell_length_c 17.3512(4)
_cell_measurement_reflns_used 52042
_cell_measurement_temperature 133(2)
_cell_measurement_theta_max 26.732
_cell_measurement_theta_min 1.273
_cell_volume 3842.75(16)
_computing_cell_refinement 'X-AREA (Stoe & Cie, 2002)'
_computing_data_collection 'X-AREA (Stoe & Cie, 2002)'
_computing_data_reduction 'X-AREA (Stoe & Cie, 2002)'
_computing_molecular_graphics 'DIAMOND (Brandenburg, 2001)'
_computing_publication_material 'SHELXL-2013 (Sheldrick, 2013)'
_computing_structure_refinement 'SHELXL-2013 (Sheldrick, 2013)'
_computing_structure_solution 'SHELXS-2013 (Sheldrick, 2013)'
_diffrn_ambient_temperature 133(2)
_diffrn_measured_fraction_theta_full 1.000
_diffrn_measured_fraction_theta_max 0.999
_diffrn_measurement_device_type 'Stoe IPDS II'
_diffrn_measurement_method \w
_diffrn_radiation_type MoK\a
_diffrn_radiation_wavelength 0.71073
_diffrn_reflns_av_R_equivalents 0.0643
_diffrn_reflns_av_unetI/netI 0.0348
_diffrn_reflns_Laue_measured_fraction_full 1.000
_diffrn_reflns_Laue_measured_fraction_max 0.999
_diffrn_reflns_limit_h_max 21
_diffrn_reflns_limit_h_min -21
_diffrn_reflns_limit_k_max 17
_diffrn_reflns_limit_k_min -17
_diffrn_reflns_limit_l_max 21
_diffrn_reflns_limit_l_min -21
_diffrn_reflns_number 52042
_diffrn_reflns_point_group_measured_fraction_full 1.000
_diffrn_reflns_point_group_measured_fraction_max 0.999
_diffrn_reflns_theta_full 25.242
_diffrn_reflns_theta_max 26.732
_diffrn_reflns_theta_min 1.273
_diffrn_source 'fine-focus sealed tube'
_exptl_absorpt_coefficient_mu 2.126
_exptl_absorpt_correction_T_max 0.7252
_exptl_absorpt_correction_T_min 0.5963
_exptl_absorpt_correction_type numerical
_exptl_absorpt_process_details 'X-RED (Stoe & Cie, 2002)'
_exptl_crystal_colour brown
_exptl_crystal_density_diffrn 1.462
_exptl_crystal_description block
_exptl_crystal_F_000 1764
_exptl_crystal_size_max 0.260
_exptl_crystal_size_mid 0.210
_exptl_crystal_size_min 0.180
_refine_diff_density_max 0.631
_refine_diff_density_min -0.732
_refine_diff_density_rms 0.079
_refine_ls_extinction_method none
_refine_ls_goodness_of_fit_ref 1.031
_refine_ls_hydrogen_treatment constr
_refine_ls_matrix_type full
_refine_ls_number_parameters 472
_refine_ls_number_reflns 8142
_refine_ls_number_restraints 0
_refine_ls_restrained_S_all 1.031
_refine_ls_R_factor_all 0.0467
_refine_ls_R_factor_gt 0.0355
_refine_ls_shift/su_max 0.002
_refine_ls_shift/su_mean 0.000
_refine_ls_structure_factor_coef Fsqd
_refine_ls_weighting_details 'w=1/[\s^2^(Fo^2^)+(0.0584P)^2^] where P=(Fo^2^+2Fc^2^)/3'
_refine_ls_weighting_scheme calc
_refine_ls_wR_factor_gt 0.0870
_refine_ls_wR_factor_ref 0.0912
_reflns_Friedel_coverage 0.000
_reflns_number_gt 6822
_reflns_number_total 8142
_reflns_threshold_expression 'I > 2\s(I)'
_cod_data_source_file ja7b08629_si_002.cif
_cod_data_source_block 1-dm150
_cod_original_formula_sum 'C39.50 H54 Br Cl N6 Ni2'
_cod_database_code 4126702
_shelx_space_group_comment
;
The symmetry employed for this shelxl refinement is uniquely defined
by the following loop, which should always be used as a source of
symmetry information in preference to the above space-group names.
They are only intended as comments.
;
_shelx_estimated_absorpt_t_min 0.608
_shelx_estimated_absorpt_t_max 0.701
_shelxl_version_number 2013-4

loop_
_space_group_symop_operation_xyz
'x, y, z'
'-x, y+1/2, -z+1/2'
'-x, -y, -z'
'x, -y-1/2, z-1/2'

loop_
_atom_site_label
_atom_site_type_symbol
_atom_site_fract_x
_atom_site_fract_y
_atom_site_fract_z
_atom_site_U_iso_or_equiv
_atom_site_adp_type
_atom_site_occupancy
_atom_site_site_symmetry_order
_atom_site_calc_flag
_atom_site_refinement_flags_posn
_atom_site_refinement_flags_adp
_atom_site_refinement_flags_occupancy
_atom_site_disorder_assembly
_atom_site_disorder_group
Ni1 Ni 0.62008(2) 0.64688(2) 0.49112(2) 0.02040(8) Uani 1 1 d . . . . .
Ni2 Ni 0.67486(2) 0.49433(2) 0.68637(2) 0.01972(8) Uani 1 1 d . . . . .
Br1 Br 0.73038(2) 0.55417(2) 0.58847(2) 0.02683(8) Uani 1 1 d . . . . .
N1 N 0.55703(12) 0.60708(15) 0.55129(13) 0.0224(4) Uani 1 1 d . . . . .
N2 N 0.57669(12) 0.55384(15) 0.62135(13) 0.0219(4) Uani 1 1 d . . . . .
N3 N 0.51900(13) 0.70479(15) 0.42365(13) 0.0240(4) Uani 1 1 d . . . . .
N4 N 0.68271(13) 0.69680(15) 0.43013(13) 0.0245(4) Uani 1 1 d . . . . .
N5 N 0.61030(13) 0.45909(15) 0.74966(13) 0.0243(4) Uani 1 1 d . . . . .
N6 N 0.77431(12) 0.43273(15) 0.75620(13) 0.0222(4) Uani 1 1 d . . . . .
C1 C 0.44335(15) 0.59970(18) 0.58460(16) 0.0258(5) Uani 1 1 d . . . . .
H1 H 0.3883 0.6086 0.5839 0.031 Uiso 1 1 calc R U . . .
C2 C 0.47734(15) 0.63497(17) 0.52881(16) 0.0234(5) Uani 1 1 d . . . . .
C3 C 0.50873(15) 0.54822(18) 0.64169(16) 0.0237(5) Uani 1 1 d . . . . .
C4 C 0.44750(15) 0.69293(19) 0.45117(16) 0.0267(5) Uani 1 1 d . . . . .
H4A H 0.4009 0.6593 0.4080 0.032 Uiso 1 1 calc R U . . .
H4B H 0.4273 0.7568 0.4615 0.032 Uiso 1 1 calc R U . . .
C5 C 0.50459(16) 0.75118(18) 0.35280(16) 0.0259(5) Uani 1 1 d . . . . .
C6 C 0.56694(17) 0.76967(19) 0.32170(17) 0.0301(6) Uani 1 1 d . . . . .
H6 H 0.5502 0.7999 0.2690 0.036 Uiso 1 1 calc R U . . .
C7 C 0.65209(16) 0.74802(19) 0.36049(16) 0.0277(5) Uani 1 1 d . . . . .
C8 C 0.41732(17) 0.7877(2) 0.30309(18) 0.0330(6) Uani 1 1 d . . . . .
H8A H 0.3783 0.7331 0.2880 0.050 Uiso 1 1 calc R U . . .
H8B H 0.4174 0.8196 0.2527 0.050 Uiso 1 1 calc R U . . .
H8C H 0.3999 0.8338 0.3365 0.050 Uiso 1 1 calc R U . . .
C9 C 0.70874(18) 0.7918(2) 0.32124(19) 0.0375(7) Uani 1 1 d . . . . .
H9A H 0.7263 0.8563 0.3445 0.056 Uiso 1 1 calc R U . . .
H9B H 0.6787 0.7970 0.2613 0.056 Uiso 1 1 calc R U . . .
H9C H 0.7581 0.7508 0.3324 0.056 Uiso 1 1 calc R U . . .
C10 C 0.77310(15) 0.68969(19) 0.46662(16) 0.0261(5) Uani 1 1 d . . . . .
C11 C 0.81227(16) 0.6067(2) 0.45079(17) 0.0292(5) Uani 1 1 d . . . . .
C12 C 0.89932(18) 0.6024(2) 0.4871(2) 0.0403(7) Uani 1 1 d . . . . .
H12 H 0.9278 0.5479 0.4770 0.048 Uiso 1 1 calc R U . . .
C13 C 0.94482(19) 0.6757(3) 0.5375(2) 0.0484(8) Uani 1 1 d . . . . .
H13 H 1.0040 0.6711 0.5618 0.058 Uiso 1 1 calc R U . . .
C14 C 0.90495(18) 0.7554(2) 0.5528(2) 0.0426(7) Uani 1 1 d . . . . .
H14 H 0.9370 0.8049 0.5881 0.051 Uiso 1 1 calc R U . . .
C15 C 0.81832(17) 0.7647(2) 0.51733(17) 0.0305(6) Uani 1 1 d . . . . .
C16 C 0.76169(19) 0.5248(2) 0.39735(18) 0.0336(6) Uani 1 1 d . . . . .
H16 H 0.7079 0.5212 0.4072 0.040 Uiso 1 1 calc R U . . .
C17 C 0.8039(2) 0.4268(2) 0.4206(2) 0.0493(8) Uani 1 1 d . . . . .
H17A H 0.8532 0.4244 0.4049 0.074 Uiso 1 1 calc R U . . .
H17B H 0.7646 0.3759 0.3915 0.074 Uiso 1 1 calc R U . . .
H17C H 0.8212 0.4172 0.4806 0.074 Uiso 1 1 calc R U . . .
C18 C 0.7389(3) 0.5420(3) 0.3046(2) 0.0517(9) Uani 1 1 d . . . . .
H18A H 0.7027 0.5988 0.2874 0.078 Uiso 1 1 calc R U . . .
H18B H 0.7095 0.4853 0.2737 0.078 Uiso 1 1 calc R U . . .
H18C H 0.7901 0.5528 0.2932 0.078 Uiso 1 1 calc R U . . .
C19 C 0.7755(2) 0.8541(2) 0.53502(19) 0.0374(6) Uani 1 1 d . . . . .
H19 H 0.7176 0.8564 0.4924 0.045 Uiso 1 1 calc R U . . .
C20 C 0.7678(4) 0.8495(3) 0.6192(3) 0.0798(15) Uani 1 1 d . . . . .
H20A H 0.7370 0.7912 0.6227 0.120 Uiso 1 1 calc R U . . .
H20B H 0.7378 0.9067 0.6268 0.120 Uiso 1 1 calc R U . . .
H20C H 0.8238 0.8478 0.6625 0.120 Uiso 1 1 calc R U . . .
C21 C 0.8192(3) 0.9475(3) 0.5281(3) 0.0653(11) Uani 1 1 d . . . . .
H21A H 0.7856 1.0027 0.5331 0.098 Uiso 1 1 calc R U . . .
H21B H 0.8255 0.9498 0.4743 0.098 Uiso 1 1 calc R U . . .
H21C H 0.8744 0.9501 0.5725 0.098 Uiso 1 1 calc R U . . .
C22 C 0.52149(15) 0.48952(19) 0.71690(16) 0.0251(5) Uani 1 1 d . . . . .
H22A H 0.5087 0.5282 0.7587 0.030 Uiso 1 1 calc R U . . .
H22B H 0.4844 0.4323 0.7028 0.030 Uiso 1 1 calc R U . . .
C23 C 0.63681(17) 0.4103(2) 0.82021(16) 0.0283(5) Uani 1 1 d . . . . .
C24 C 0.71882(17) 0.3778(2) 0.85775(16) 0.0307(6) Uani 1 1 d . . . . .
H24 H 0.7323 0.3453 0.9092 0.037 Uiso 1 1 calc R U . . .
C25 C 0.78303(16) 0.38815(19) 0.82754(15) 0.0262(5) Uani 1 1 d . . . . .
C26 C 0.57620(19) 0.3860(3) 0.86187(19) 0.0418(7) Uani 1 1 d . . . . .
H26A H 0.5552 0.4457 0.8775 0.063 Uiso 1 1 calc R U . . .
H26B H 0.6047 0.3473 0.9116 0.063 Uiso 1 1 calc R U . . .
H26C H 0.5293 0.3491 0.8236 0.063 Uiso 1 1 calc R U . . .
C27 C 0.86676(17) 0.3468(2) 0.88167(17) 0.0337(6) Uani 1 1 d . . . . .
H27A H 0.8940 0.3175 0.8467 0.051 Uiso 1 1 calc R U . . .
H27B H 0.8583 0.2976 0.9184 0.051 Uiso 1 1 calc R U . . .
H27C H 0.9022 0.3986 0.9150 0.051 Uiso 1 1 calc R U . . .
C28 C 0.84646(15) 0.42976(17) 0.73148(15) 0.0226(5) Uani 1 1 d . . . . .
C29 C 0.85346(15) 0.35252(18) 0.68158(16) 0.0246(5) Uani 1 1 d . . . . .
C30 C 0.92287(16) 0.3506(2) 0.65843(17) 0.0297(6) Uani 1 1 d . . . . .
H30 H 0.9288 0.2991 0.6249 0.036 Uiso 1 1 calc R U . . .
C31 C 0.98328(16) 0.4218(2) 0.68315(18) 0.0330(6) Uani 1 1 d . . . . .
H31 H 1.0300 0.4194 0.6664 0.040 Uiso 1 1 calc R U . . .
C32 C 0.97519(17) 0.4967(2) 0.73257(18) 0.0326(6) Uani 1 1 d . . . . .
H32 H 1.0169 0.5454 0.7496 0.039 Uiso 1 1 calc R U . . .
C33 C 0.90731(16) 0.50213(19) 0.75786(16) 0.0269(5) Uani 1 1 d . . . . .
C34 C 0.78968(16) 0.27141(19) 0.65558(17) 0.0287(5) Uani 1 1 d . . . . .
H34 H 0.7407 0.2915 0.6698 0.034 Uiso 1 1 calc R U . . .
C35 C 0.7582(2) 0.2523(3) 0.56318(19) 0.0425(7) Uani 1 1 d . . . . .
H35A H 0.7354 0.3121 0.5331 0.064 Uiso 1 1 calc R U . . .
H35B H 0.7143 0.2030 0.5489 0.064 Uiso 1 1 calc R U . . .
H35C H 0.8045 0.2295 0.5478 0.064 Uiso 1 1 calc R U . . .
C36 C 0.8241(3) 0.1777(3) 0.7023(2) 0.0580(10) Uani 1 1 d . . . . .
H36A H 0.8719 0.1557 0.6889 0.087 Uiso 1 1 calc R U . . .
H36B H 0.7803 0.1281 0.6858 0.087 Uiso 1 1 calc R U . . .
H36C H 0.8421 0.1892 0.7620 0.087 Uiso 1 1 calc R U . . .
C37 C 0.90181(17) 0.5861(2) 0.81233(19) 0.0337(6) Uani 1 1 d . . . . .
H37 H 0.8498 0.5776 0.8247 0.040 Uiso 1 1 calc R U . . .
C38 C 0.8954(2) 0.6819(2) 0.7679(2) 0.0450(8) Uani 1 1 d . . . . .
H38A H 0.9455 0.6914 0.7543 0.067 Uiso 1 1 calc R U . . .
H38B H 0.8910 0.7345 0.8038 0.067 Uiso 1 1 calc R U . . .
H38C H 0.8458 0.6816 0.7168 0.067 Uiso 1 1 calc R U . . .
C39 C 0.9766(2) 0.5887(2) 0.89555(19) 0.0442(7) Uani 1 1 d . . . . .
H39A H 0.9827 0.5256 0.9227 0.066 Uiso 1 1 calc R U . . .
H39B H 0.9670 0.6383 0.9313 0.066 Uiso 1 1 calc R U . . .
H39C H 1.0278 0.6040 0.8855 0.066 Uiso 1 1 calc R U . . .
C41 C 0.5379(5) 0.9339(5) 0.5016(4) 0.0472(16) Uani 0.5 1 d . . P A -1
H41A H 0.5307 0.8759 0.5317 0.057 Uiso 0.5 1 calc R U P A -1
H41B H 0.5619 0.9129 0.4604 0.057 Uiso 0.5 1 calc R U P A -1
Cl1 Cl 0.4386(2) 0.9894(3) 0.4495(2) 0.0896(11) Uani 0.5 1 d . . P A -1
Cl2 Cl 0.6042(2) 1.0114(2) 0.5690(2) 0.0914(11) Uani 0.5 1 d . . P A -1

loop_
_atom_site_aniso_label
_atom_site_aniso_U_11
_atom_site_aniso_U_22
_atom_site_aniso_U_33
_atom_site_aniso_U_23
_atom_site_aniso_U_13
_atom_site_aniso_U_12
Ni1 0.01753(14) 0.02190(15) 0.02073(16) 0.00324(12) 0.00578(11) 0.00137(11)
Ni2 0.01778(14) 0.02249(15) 0.01854(15) 0.00175(11) 0.00623(11) 0.00130(11)
Br1 0.02107(12) 0.03419(14) 0.02520(13) 0.00718(10) 0.00844(10) 0.00374(10)
N1 0.0200(9) 0.0231(10) 0.0225(10) 0.0036(8) 0.0060(8) 0.0030(8)
N2 0.0217(10) 0.0238(10) 0.0209(10) 0.0017(8) 0.0086(8) 0.0006(8)
N3 0.0220(10) 0.0234(10) 0.0254(11) 0.0020(8) 0.0073(8) 0.0007(8)
N4 0.0229(10) 0.0242(10) 0.0256(11) 0.0038(8) 0.0080(8) 0.0021(8)
N5 0.0232(10) 0.0269(11) 0.0224(11) 0.0014(8) 0.0079(8) 0.0005(8)
N6 0.0218(10) 0.0231(10) 0.0210(10) 0.0006(8) 0.0070(8) 0.0015(8)
C1 0.0202(11) 0.0272(12) 0.0301(13) 0.0003(10) 0.0094(10) 0.0031(10)
C2 0.0197(11) 0.0228(12) 0.0257(12) -0.0012(9) 0.0060(9) 0.0011(9)
C3 0.0235(12) 0.0223(12) 0.0263(13) -0.0025(9) 0.0104(10) -0.0027(9)
C4 0.0209(11) 0.0281(13) 0.0290(13) 0.0038(10) 0.0065(10) 0.0029(10)
C5 0.0241(12) 0.0226(12) 0.0264(13) 0.0034(10) 0.0037(10) 0.0017(10)
C6 0.0326(13) 0.0274(13) 0.0268(13) 0.0099(10) 0.0068(11) 0.0027(11)
C7 0.0299(13) 0.0260(12) 0.0274(13) 0.0037(10) 0.0108(11) 0.0011(10)
C8 0.0277(13) 0.0351(14) 0.0314(14) 0.0092(11) 0.0049(11) 0.0046(11)
C9 0.0347(14) 0.0389(16) 0.0411(16) 0.0160(13) 0.0164(13) 0.0028(12)
C10 0.0213(11) 0.0293(13) 0.0285(13) 0.0100(10) 0.0102(10) 0.0006(10)
C11 0.0277(13) 0.0314(14) 0.0322(14) 0.0071(11) 0.0155(11) 0.0018(11)
C12 0.0298(14) 0.0432(17) 0.0527(19) 0.0130(14) 0.0209(14) 0.0096(13)
C13 0.0231(13) 0.058(2) 0.060(2) 0.0113(17) 0.0101(14) -0.0004(14)
C14 0.0278(14) 0.0431(17) 0.0499(19) 0.0053(14) 0.0060(13) -0.0095(13)
C15 0.0282(13) 0.0301(13) 0.0320(14) 0.0069(11) 0.0098(11) -0.0044(11)
C16 0.0383(15) 0.0324(14) 0.0353(15) 0.0006(11) 0.0195(12) 0.0033(12)
C17 0.066(2) 0.0340(16) 0.051(2) 0.0010(14) 0.0244(17) 0.0094(15)
C18 0.074(2) 0.0460(19) 0.0362(18) 0.0017(14) 0.0211(17) 0.0062(17)
C19 0.0438(16) 0.0275(14) 0.0372(16) 0.0006(12) 0.0105(13) -0.0023(12)
C20 0.145(5) 0.049(2) 0.063(3) 0.007(2) 0.059(3) 0.025(3)
C21 0.072(3) 0.0329(18) 0.088(3) 0.0030(18) 0.025(2) -0.0092(17)
C22 0.0225(12) 0.0276(13) 0.0278(13) 0.0004(10) 0.0120(10) 0.0011(10)
C23 0.0307(13) 0.0345(14) 0.0210(12) 0.0027(10) 0.0112(10) -0.0004(11)
C24 0.0313(13) 0.0405(15) 0.0200(12) 0.0079(11) 0.0088(10) 0.0026(11)
C25 0.0260(12) 0.0279(12) 0.0209(12) 0.0022(10) 0.0040(10) 0.0018(10)
C26 0.0363(15) 0.062(2) 0.0302(15) 0.0154(14) 0.0160(13) 0.0064(14)
C27 0.0285(13) 0.0418(16) 0.0269(14) 0.0086(12) 0.0055(11) 0.0039(12)
C28 0.0191(11) 0.0236(12) 0.0217(12) 0.0032(9) 0.0034(9) 0.0054(9)
C29 0.0208(11) 0.0268(12) 0.0236(12) 0.0014(10) 0.0052(9) 0.0037(10)
C30 0.0278(13) 0.0340(14) 0.0280(14) -0.0021(11) 0.0108(11) 0.0036(11)
C31 0.0228(12) 0.0390(15) 0.0404(16) 0.0006(12) 0.0155(11) 0.0009(11)
C32 0.0282(13) 0.0310(14) 0.0394(16) -0.0007(12) 0.0135(12) -0.0044(11)
C33 0.0227(12) 0.0284(13) 0.0276(13) 0.0009(10) 0.0070(10) 0.0022(10)
C34 0.0249(12) 0.0299(13) 0.0307(14) -0.0047(10) 0.0095(10) -0.0003(10)
C35 0.0385(16) 0.0525(19) 0.0327(16) -0.0086(13) 0.0086(13) -0.0086(14)
C36 0.062(2) 0.0392(18) 0.055(2) 0.0122(16) 0.0008(18) -0.0108(16)
C37 0.0274(13) 0.0305(14) 0.0446(17) -0.0068(12) 0.0148(12) -0.0032(11)
C38 0.0401(16) 0.0292(15) 0.0510(19) -0.0035(13) -0.0007(14) 0.0012(13)
C39 0.0523(19) 0.0442(17) 0.0329(16) -0.0045(13) 0.0117(14) -0.0025(15)
C41 0.058(4) 0.045(4) 0.046(4) -0.010(3) 0.028(3) -0.014(3)
Cl1 0.0769(19) 0.132(3) 0.0672(19) 0.0303(19) 0.0343(16) -0.002(2)
Cl2 0.100(2) 0.0696(16) 0.083(2) -0.0333(14) 0.0074(19) -0.0083(18)

loop_
_atom_type_symbol
_atom_type_description
_atom_type_scat_dispersion_real
_atom_type_scat_dispersion_imag
_atom_type_scat_source
C C 0.0033 0.0016 'International Tables Vol C Tables 4.2.6.8 and 6.1.1.4'
H H 0.0000 0.0000 'International Tables Vol C Tables 4.2.6.8 and 6.1.1.4'
N N 0.0061 0.0033 'International Tables Vol C Tables 4.2.6.8 and 6.1.1.4'
Cl Cl 0.1484 0.1585 'International Tables Vol C Tables 4.2.6.8 and 6.1.1.4'
Br Br -0.2901 2.4595 'International Tables Vol C Tables 4.2.6.8 and 6.1.1.4'
Ni Ni 0.3393 1.1124 'International Tables Vol C Tables 4.2.6.8 and 6.1.1.4'

loop_
_geom_angle_atom_site_label_1
_geom_angle_atom_site_label_2
_geom_angle_atom_site_label_3
_geom_angle
N1 Ni1 N3 83.08(9)
N1 Ni1 N4 175.98(9)
N3 Ni1 N4 94.64(9)
N1 Ni1 Br1 85.29(6)
N3 Ni1 Br1 167.91(7)
N4 Ni1 Br1 97.16(6)
N2 Ni2 N5 82.56(9)
N2 Ni2 N6 178.02(9)
N5 Ni2 N6 95.52(9)
N2 Ni2 Br1 85.64(6)
N5 Ni2 Br1 168.20(6)
N6 Ni2 Br1 96.27(6)
Ni2 Br1 Ni1 105.599(13)
C2 N1 N2 108.1(2)
C2 N1 Ni1 120.04(17)
N2 N1 Ni1 131.76(16)
C3 N2 N1 108.23(19)
C3 N2 Ni2 120.19(17)
N1 N2 Ni2 131.57(16)
C5 N3 C4 117.2(2)
C5 N3 Ni1 126.79(17)
C4 N3 Ni1 115.97(16)
C7 N4 C10 115.9(2)
C7 N4 Ni1 125.76(17)
C10 N4 Ni1 117.91(16)
C23 N5 C22 117.2(2)
C23 N5 Ni2 126.35(18)
C22 N5 Ni2 116.46(16)
C25 N6 C28 116.1(2)
C25 N6 Ni2 124.48(17)
C28 N6 Ni2 119.39(15)
C2 C1 C3 103.9(2)
N1 C2 C1 110.0(2)
N1 C2 C4 113.4(2)
C1 C2 C4 136.6(2)
N2 C3 C1 109.7(2)
N2 C3 C22 113.6(2)
C1 C3 C22 136.7(2)
N3 C4 C2 107.46(19)
N3 C5 C6 122.7(2)
N3 C5 C8 119.9(2)
C6 C5 C8 117.4(2)
C5 C6 C7 126.3(2)
N4 C7 C6 123.1(2)
N4 C7 C9 121.3(2)
C6 C7 C9 115.5(2)
C15 C10 C11 122.2(2)
C15 C10 N4 118.9(2)
C11 C10 N4 118.8(2)
C12 C11 C10 117.2(3)
C12 C11 C16 121.5(3)
C10 C11 C16 121.3(2)
C13 C12 C11 121.3(3)
C14 C13 C12 120.4(3)
C13 C14 C15 121.1(3)
C14 C15 C10 117.8(3)
C14 C15 C19 120.2(3)
C10 C15 C19 122.0(2)
C11 C16 C17 113.1(3)
C11 C16 C18 113.2(3)
C17 C16 C18 109.3(3)
C20 C19 C21 109.3(3)
C20 C19 C15 112.3(3)
C21 C19 C15 112.6(3)
N5 C22 C3 107.0(2)
N5 C23 C24 122.9(2)
N5 C23 C26 119.5(2)
C24 C23 C26 117.5(2)
C25 C24 C23 126.6(2)
N6 C25 C24 124.0(2)
N6 C25 C27 120.4(2)
C24 C25 C27 115.6(2)
C33 C28 C29 121.5(2)
C33 C28 N6 120.0(2)
C29 C28 N6 118.5(2)
C30 C29 C28 117.9(2)
C30 C29 C34 120.1(2)
C28 C29 C34 122.0(2)
C31 C30 C29 121.5(3)
C30 C31 C32 119.5(2)
C31 C32 C33 121.5(3)
C32 C33 C28 118.1(2)
C32 C33 C37 119.2(2)
C28 C33 C37 122.7(2)
C35 C34 C29 112.5(2)
C35 C34 C36 109.3(3)
C29 C34 C36 111.9(2)
C38 C37 C33 111.2(3)
C38 C37 C39 109.6(2)
C33 C37 C39 112.3(2)
Cl2 C41 Cl1 110.8(5)

loop_
_geom_bond_atom_site_label_1
_geom_bond_atom_site_label_2
_geom_bond_distance
Ni1 N1 1.843(2)
Ni1 N3 1.882(2)
Ni1 N4 1.895(2)
Ni1 Br1 2.3978(4)
Ni2 N2 1.845(2)
Ni2 N5 1.889(2)
Ni2 N6 1.897(2)
Ni2 Br1 2.3812(4)
N1 C2 1.336(3)
N1 N2 1.354(3)
N2 C3 1.341(3)
N3 C5 1.327(3)
N3 C4 1.482(3)
N4 C7 1.332(3)
N4 C10 1.450(3)
N5 C23 1.325(3)
N5 C22 1.481(3)
N6 C25 1.342(3)
N6 C28 1.454(3)
C1 C2 1.390(4)
C1 C3 1.392(4)
C2 C4 1.489(3)
C3 C22 1.484(4)
C5 C6 1.389(4)
C5 C8 1.517(3)
C6 C7 1.401(4)
C7 C9 1.505(4)
C10 C15 1.399(4)
C10 C11 1.409(4)
C11 C12 1.396(4)
C11 C16 1.520(4)
C12 C13 1.381(5)
C13 C14 1.375(5)
C14 C15 1.393(4)
C15 C19 1.527(4)
C16 C17 1.522(4)
C16 C18 1.530(4)
C19 C20 1.515(5)
C19 C21 1.523(5)
C23 C24 1.393(4)
C23 C26 1.508(4)
C24 C25 1.392(4)
C25 C27 1.513(4)
C28 C33 1.399(4)
C28 C29 1.409(3)
C29 C30 1.391(4)
C29 C34 1.518(4)
C30 C31 1.381(4)
C31 C32 1.385(4)
C32 C33 1.391(4)
C33 C37 1.523(4)
C34 C35 1.516(4)
C34 C36 1.530(4)
C37 C38 1.519(4)
C37 C39 1.543(4)
C41 Cl2 1.686(7)
C41 Cl1 1.787(8)
